data_7009629
loop_
_publ_author_name
'Camus, Jean-Michel'
'Morales, Dolores'
'Andrieu, Jacques'
'Richard, Philippe'
'Poli, Rinaldo'
'Braunstein, Pierre'
'Naud, Fr\'ed\'eric'

_publ_section_title
;
 Half-sandwich complexes of molybdenum-(III), -(IV) and -(V) with P--O
 and P--N bifunctional ligands Ph2PCH2X
 (X&#x2005;=&#x2005;2-oxazolinyl, or C(O)NPh2)
;
_journal_issue 15
_journal_name_full 'Journal of the Chemical Society, Dalton Transactions'
_journal_page_first 2577
_journal_paper_doi 10.1039/b002403l
_journal_year 2000
_chemical_formula_moiety 'C31 H27 Cl3 Mo N O P, C H2 Cl2'
_chemical_formula_sum 'C32 H29 Cl5 Mo N O P'
_chemical_formula_weight 747.72
_chemical_name_systematic
;
 ?
;
_space_group_IT_number 2
_symmetry_cell_setting triclinic
_symmetry_space_group_name_Hall '-P 1'
_symmetry_space_group_name_H-M 'P -1'
_atom_sites_solution_hydrogens geom
_atom_sites_solution_primary patterson
_atom_sites_solution_secondary difmap
_audit_creation_method SHELXL
_cell_angle_alpha 88.024(3)
_cell_angle_beta 80.438(2)
_cell_angle_gamma 79.718(3)
_cell_formula_units_Z 2
_cell_length_a 11.1707(6)
_cell_length_b 11.8110(6)
_cell_length_c 12.2717(8)
_cell_measurement_reflns_used 20593
_cell_measurement_temperature 110(2)
_cell_measurement_theta_max 27.485
_cell_measurement_theta_min 0.998
_cell_volume 1570.94(16)
_computing_cell_refinement 'Denzo (Otwinowski & Minor, 1997)'
_computing_data_collection collect
_computing_data_reduction 'Denzo and Scalepak (Otwinowski & Minor, 1997)'
_computing_molecular_graphics ORTEP3
_computing_structure_refinement 'SHELXL-97 (Sheldrick, 1997)'
_computing_structure_solution 'SHELXS-97 (Sheldrick, 1997)'
_diffrn_ambient_temperature 110(2)
_diffrn_measurement_device KappaCCD
_diffrn_measurement_method KappaCCD
_diffrn_radiation_monochromator graphite
_diffrn_radiation_source 'fine-focus sealed tube'
_diffrn_radiation_type MoK\a
_diffrn_radiation_wavelength 0.71073
_diffrn_reflns_av_R_equivalents 0.0310
_diffrn_reflns_av_sigmaI/netI 0.0456
_diffrn_reflns_limit_h_max 14
_diffrn_reflns_limit_h_min 0
_diffrn_reflns_limit_k_max 15
_diffrn_reflns_limit_k_min -14
_diffrn_reflns_limit_l_max 15
_diffrn_reflns_limit_l_min -15
_diffrn_reflns_number 11333
_diffrn_reflns_theta_max 27.53
_diffrn_reflns_theta_min 2.31
_exptl_absorpt_coefficient_mu 0.922
_exptl_absorpt_correction_type none
_exptl_crystal_colour red
_exptl_crystal_density_diffrn 1.581
_exptl_crystal_density_meas ?
_exptl_crystal_density_method .
_exptl_crystal_description prism
_exptl_crystal_F_000 756
_exptl_crystal_size_max 0.20
_exptl_crystal_size_mid 0.16
_exptl_crystal_size_min 0.12
_refine_diff_density_max 0.543
_refine_diff_density_min -0.546
_refine_diff_density_rms 0.078
_refine_ls_extinction_method none
_refine_ls_goodness_of_fit_all 1.054
_refine_ls_goodness_of_fit_ref 1.071
_refine_ls_hydrogen_treatment riding
_refine_ls_matrix_type full
_refine_ls_number_parameters 370
_refine_ls_number_reflns 6814
_refine_ls_number_restraints 0
_refine_ls_restrained_S_all 1.054
_refine_ls_restrained_S_obs 1.071
_refine_ls_R_factor_all 0.0386
_refine_ls_R_factor_gt 0.0304
_refine_ls_shift/su_max 0.001
_refine_ls_shift/su_mean 0.000
_refine_ls_structure_factor_coef Fsqd
_refine_ls_weighting_details 'w=1/[\s^2^(Fo^2^)+(0.0042P)^2^+1.5497P] where P=(Fo^2^+2Fc^2^)/3'
_refine_ls_weighting_scheme calc
_refine_ls_wR_factor_all 0.0688
_refine_ls_wR_factor_gt 0.0649
_reflns_number_gt 5916
_reflns_number_total 6814
_reflns_threshold_expression >2sigma(I)
_cod_data_source_file b002403l.txt
_cod_data_source_block p20
_cod_depositor_comments
;
The following automatic conversions were performed:

'_refine_ls_weighting_scheme' value 'calc
w=1/[\s^2^(Fo^2^)+(0.0042P)^2^+1.5497P] where P=(Fo^2^+2Fc^2^)/3' was
changed to 'calc'. New tag '_refine_ls_weighting_details' was
created. The value of the new tag was set to
'w=1/[\s^2^(Fo^2^)+(0.0042P)^2^+1.5497P] where P=(Fo^2^+2Fc^2^)/3'.

Automatic conversion script
Id: cif_fix_values 3143 2015-03-26 13:38:13Z robertas 
;
_cod_original_cell_volume 1570.9(2)
_cod_database_code 7009629

loop_
_symmetry_equiv_pos_as_xyz
'x, y, z'
'-x, -y, -z'

loop_
_atom_site_aniso_label
_atom_site_aniso_U_11
_atom_site_aniso_U_22
_atom_site_aniso_U_33
_atom_site_aniso_U_23
_atom_site_aniso_U_13
_atom_site_aniso_U_12
Mo 0.01199(9) 0.01305(10) 0.01442(10) -0.00177(7) -0.00253(7) -0.00290(7)
P 0.0123(3) 0.0144(3) 0.0126(3) -0.0011(2) -0.0014(2) -0.0019(2)
Cl1 0.0129(2) 0.0186(3) 0.0231(3) -0.0006(2) -0.0018(2) -0.0036(2)
Cl2 0.0188(3) 0.0239(3) 0.0158(3) 0.0020(2) -0.0037(2) -0.0016(2)
Cl3 0.0192(3) 0.0167(3) 0.0153(3) 0.0017(2) -0.0024(2) -0.0034(2)
Cl4 0.0347(4) 0.0599(5) 0.0304(4) -0.0004(3) 0.0058(3) -0.0191(3)
Cl5 0.0309(4) 0.0413(4) 0.0675(6) 0.0056(4) 0.0018(4) 0.0035(3)
O 0.0149(7) 0.0145(7) 0.0158(8) 0.0003(6) -0.0010(6) -0.0052(6)
N 0.0137(9) 0.0124(9) 0.0150(9) -0.0001(7) -0.0013(7) -0.0037(7)
C1 0.0154(11) 0.0132(10) 0.0250(12) -0.0017(9) -0.0019(9) -0.0036(9)
C2 0.0167(10) 0.0169(11) 0.0100(10) 0.0001(8) -0.0043(8) -0.0035(8)
C3 0.0160(11) 0.0133(10) 0.0186(11) -0.0027(9) 0.0004(9) -0.0047(8)
C4 0.0194(11) 0.0176(11) 0.0174(11) -0.0004(9) -0.0032(9) -0.0030(9)
C5 0.0249(12) 0.0191(12) 0.0214(12) 0.0009(10) 0.0040(10) -0.0055(10)
C6 0.0200(12) 0.0188(12) 0.0304(14) -0.0074(10) 0.0038(10) -0.0090(9)
C7 0.0203(12) 0.0266(13) 0.0264(13) -0.0101(10) -0.0041(10) -0.0068(10)
C8 0.0221(12) 0.0205(12) 0.0171(11) -0.0024(9) -0.0011(9) -0.0044(9)
C9 0.0166(11) 0.0140(10) 0.0126(10) 0.0019(8) -0.0005(9) -0.0001(8)
C10 0.0208(12) 0.0145(11) 0.0227(12) 0.0008(9) -0.0052(10) -0.0028(9)
C11 0.0173(11) 0.0195(12) 0.0324(14) 0.0013(10) -0.0045(10) -0.0035(9)
C12 0.0202(12) 0.0238(12) 0.0252(13) 0.0000(10) 0.0010(10) 0.0031(10)
C13 0.0271(13) 0.0194(12) 0.0191(12) -0.0038(10) -0.0019(10) 0.0007(10)
C14 0.0218(12) 0.0200(11) 0.0158(11) -0.0018(9) -0.0035(9) -0.0053(9)
C15 0.0118(10) 0.0165(10) 0.0136(10) -0.0032(8) -0.0031(8) -0.0003(8)
C16 0.0169(11) 0.0165(11) 0.0176(11) -0.0025(9) -0.0025(9) -0.0053(9)
C17 0.0231(12) 0.0161(11) 0.0176(11) -0.0011(9) -0.0040(9) -0.0031(9)
C18 0.0194(11) 0.0188(11) 0.0193(12) -0.0030(9) -0.0065(9) 0.0038(9)
C19 0.0125(11) 0.0238(12) 0.0225(12) -0.0062(10) -0.0016(9) -0.0025(9)
C20 0.0153(11) 0.0183(11) 0.0191(11) 0.0010(9) -0.0003(9) -0.0046(9)
C21 0.0152(11) 0.0342(13) 0.0139(11) -0.0026(10) -0.0027(9) -0.0090(10)
C22 0.0244(13) 0.0395(15) 0.0213(13) -0.0115(11) 0.0017(10) -0.0152(11)
C23 0.031(2) 0.073(2) 0.029(2) -0.029(2) 0.0096(12) -0.0260(15)
C24 0.040(2) 0.115(3) 0.0145(14) -0.007(2) 0.0030(13) -0.039(2)
C25 0.034(2) 0.099(3) 0.026(2) 0.028(2) -0.0093(13) -0.024(2)
C26 0.0214(13) 0.060(2) 0.0241(14) 0.0164(13) -0.0063(11) -0.0076(12)
C27 0.0246(12) 0.0212(12) 0.0192(12) -0.0088(9) -0.0048(10) -0.0046(10)
C28 0.0189(11) 0.0151(11) 0.0284(13) -0.0090(10) -0.0046(10) -0.0025(9)
C29 0.0215(12) 0.0111(10) 0.0296(13) -0.0033(9) -0.0085(10) -0.0031(9)
C30 0.0186(11) 0.0146(11) 0.0337(14) -0.0054(10) -0.0051(10) -0.0082(9)
C31 0.0196(12) 0.0216(12) 0.0293(13) -0.0096(10) -0.0118(10) -0.0053(9)
C32 0.0212(13) 0.045(2) 0.036(2) 0.0060(13) -0.0068(12) -0.0040(12)

loop_
_atom_site_label
_atom_site_type_symbol
_atom_site_fract_x
_atom_site_fract_y
_atom_site_fract_z
_atom_site_U_iso_or_equiv
_atom_site_thermal_displace_type
_atom_site_occupancy
_atom_site_calc_flag
_atom_site_refinement_flags
_atom_site_disorder_group
Mo Mo 0.42049(2) 0.68362(2) 0.26960(2) 0.01298(6) Uani 1 d . .
P P 0.63880(5) 0.70590(5) 0.22218(5) 0.01321(12) Uani 1 d . .
Cl1 Cl 0.20164(5) 0.75645(5) 0.35100(5) 0.01822(12) Uani 1 d . .
Cl2 Cl 0.38602(5) 0.83023(5) 0.11758(4) 0.01970(12) Uani 1 d . .
Cl3 Cl 0.44739(5) 0.64140(4) 0.46249(4) 0.01714(11) Uani 1 d . .
Cl4 Cl 1.05055(7) 0.76191(7) 0.03140(6) 0.0416(2) Uani 1 d . .
Cl5 Cl 0.94227(7) 0.96575(7) 0.16567(8) 0.0491(2) Uani 1 d . .
O O 0.42918(13) 0.84595(12) 0.33792(12) 0.0149(3) Uani 1 d . .
N N 0.4794(2) 1.02361(15) 0.32160(15) 0.0137(4) Uani 1 d . .
C1 C 0.6382(2) 0.8546(2) 0.2655(2) 0.0179(5) Uani 1 d . .
H1A H 0.6893(2) 0.8534(2) 0.3223(2) 0.023 Uiso 1 calc R .
H1B H 0.6713(2) 0.8985(2) 0.2030(2) 0.023 Uiso 1 calc R .
C2 C 0.5084(2) 0.9091(2) 0.3092(2) 0.0142(4) Uani 1 d . .
C3 C 0.5756(2) 1.0933(2) 0.2946(2) 0.0160(4) Uani 1 d . .
C4 C 0.5877(2) 1.1492(2) 0.1931(2) 0.0182(5) Uani 1 d . .
H4 H 0.5348(2) 1.1427(2) 0.1435(2) 0.024 Uiso 1 calc R .
C5 C 0.6801(2) 1.2150(2) 0.1666(2) 0.0225(5) Uani 1 d . .
H5 H 0.6899(2) 1.2523(2) 0.0985(2) 0.029 Uiso 1 calc R .
C6 C 0.7573(2) 1.2250(2) 0.2414(2) 0.0231(5) Uani 1 d . .
H6 H 0.8190(2) 1.2691(2) 0.2235(2) 0.030 Uiso 1 calc R .
C7 C 0.7435(2) 1.1696(2) 0.3430(2) 0.0238(5) Uani 1 d . .
H7 H 0.7954(2) 1.1774(2) 0.3931(2) 0.031 Uiso 1 calc R .
C8 C 0.6522(2) 1.1023(2) 0.3704(2) 0.0200(5) Uani 1 d . .
H8 H 0.6430(2) 1.0643(2) 0.4382(2) 0.026 Uiso 1 calc R .
C9 C 0.3557(2) 1.0828(2) 0.3651(2) 0.0150(4) Uani 1 d . .
C10 C 0.2516(2) 1.0391(2) 0.3508(2) 0.0192(5) Uani 1 d . .
H10 H 0.2593(2) 0.9723(2) 0.3105(2) 0.025 Uiso 1 calc R .
C11 C 0.1362(2) 1.0967(2) 0.3976(2) 0.0230(5) Uani 1 d . .
H11 H 0.0665(2) 1.0671(2) 0.3897(2) 0.030 Uiso 1 calc R .
C12 C 0.1231(2) 1.1979(2) 0.4560(2) 0.0245(5) Uani 1 d . .
H12 H 0.0453(2) 1.2350(2) 0.4883(2) 0.032 Uiso 1 calc R .
C13 C 0.2270(2) 1.2429(2) 0.4656(2) 0.0226(5) Uani 1 d . .
H13 H 0.2185(2) 1.3124(2) 0.5019(2) 0.029 Uiso 1 calc R .
C14 C 0.3437(2) 1.1854(2) 0.4217(2) 0.0189(5) Uani 1 d . .
H14 H 0.4133(2) 1.2152(2) 0.4300(2) 0.025 Uiso 1 calc R .
C15 C 0.7596(2) 0.6191(2) 0.2878(2) 0.0141(4) Uani 1 d . .
C16 C 0.7409(2) 0.5231(2) 0.3538(2) 0.0167(5) Uani 1 d . .
H16 H 0.6630(2) 0.5029(2) 0.3685(2) 0.022 Uiso 1 calc R .
C17 C 0.8379(2) 0.4577(2) 0.3976(2) 0.0189(5) Uani 1 d . .
H17 H 0.8254(2) 0.3938(2) 0.4415(2) 0.025 Uiso 1 calc R .
C18 C 0.9536(2) 0.4885(2) 0.3755(2) 0.0196(5) Uani 1 d . .
H18 H 1.0194(2) 0.4436(2) 0.4029(2) 0.025 Uiso 1 calc R .
C19 C 0.9722(2) 0.5860(2) 0.3125(2) 0.0197(5) Uani 1 d . .
H19 H 1.0494(2) 0.6077(2) 0.3003(2) 0.026 Uiso 1 calc R .
C20 C 0.8757(2) 0.6506(2) 0.2679(2) 0.0177(5) Uani 1 d . .
H20 H 0.8883(2) 0.7149(2) 0.2248(2) 0.023 Uiso 1 calc R .
C21 C 0.7125(2) 0.7021(2) 0.0770(2) 0.0204(5) Uani 1 d . .
C22 C 0.7916(2) 0.6033(2) 0.0337(2) 0.0276(6) Uani 1 d . .
H22 H 0.8070(2) 0.5390(2) 0.0785(2) 0.036 Uiso 1 calc R .
C23 C 0.8479(3) 0.6008(3) -0.0771(2) 0.0434(8) Uani 1 d . .
H23 H 0.9001(3) 0.5345(3) -0.1059(2) 0.056 Uiso 1 calc R .
C24 C 0.8262(3) 0.6964(4) -0.1440(2) 0.0543(10) Uani 1 d . .
H24 H 0.8646(3) 0.6948(4) -0.2174(2) 0.071 Uiso 1 calc R .
C25 C 0.7478(3) 0.7941(3) -0.1020(2) 0.0515(9) Uani 1 d . .
H25 H 0.7336(3) 0.8584(3) -0.1471(2) 0.067 Uiso 1 calc R .
C26 C 0.6895(2) 0.7975(3) 0.0079(2) 0.0350(7) Uani 1 d . .
H26 H 0.6353(2) 0.8632(3) 0.0353(2) 0.046 Uiso 1 calc R .
C27 C 0.4657(2) 0.5739(2) 0.1164(2) 0.0213(5) Uani 1 d . .
H27 H 0.4989(2) 0.6050(2) 0.0499(2) 0.028 Uiso 1 calc R .
C28 C 0.5325(2) 0.5082(2) 0.1927(2) 0.0206(5) Uani 1 d . .
H28 H 0.6179(2) 0.4891(2) 0.1847(2) 0.027 Uiso 1 calc R .
C29 C 0.4489(2) 0.4765(2) 0.2824(2) 0.0201(5) Uani 1 d . .
H29 H 0.4694(2) 0.4327(2) 0.3432(2) 0.026 Uiso 1 calc R .
C30 C 0.3294(2) 0.5227(2) 0.2640(2) 0.0214(5) Uani 1 d . .
H30 H 0.2567(2) 0.5152(2) 0.3109(2) 0.028 Uiso 1 calc R .
C31 C 0.3382(2) 0.5832(2) 0.1607(2) 0.0222(5) Uani 1 d . .
H31 H 0.2726(2) 0.6217(2) 0.1284(2) 0.029 Uiso 1 calc R .
C32 C 1.0800(2) 0.8781(2) 0.1043(2) 0.0343(6) Uani 1 d . .
H32A H 1.1280(2) 0.8481(2) 0.1612(2) 0.045 Uiso 1 calc R .
H32B H 1.1282(2) 0.9241(2) 0.0538(2) 0.045 Uiso 1 calc R .

loop_
_atom_type_symbol
_atom_type_description
_atom_type_scat_dispersion_real
_atom_type_scat_dispersion_imag
_atom_type_scat_source
C C 0.0033 0.0016 'International Tables Vol C Tables 4.2.6.8 and 6.1.1.4'
Mo Mo -1.6832 0.6857 'International Tables Vol C Tables 4.2.6.8 and 6.1.1.4'
Cl Cl 0.1484 0.1585 'International Tables Vol C Tables 4.2.6.8 and 6.1.1.4'
P P 0.1023 0.0942 'International Tables Vol C Tables 4.2.6.8 and 6.1.1.4'
N N 0.0061 0.0033 'International Tables Vol C Tables 4.2.6.8 and 6.1.1.4'
O O 0.0106 0.0060 'International Tables Vol C Tables 4.2.6.8 and 6.1.1.4'
H H 0.0000 0.0000 'International Tables Vol C Tables 4.2.6.8 and 6.1.1.4'

loop_
_geom_angle_atom_site_label_1
_geom_angle_atom_site_label_2
_geom_angle_atom_site_label_3
_geom_angle
_geom_angle_site_symmetry_1
_geom_angle_site_symmetry_3
_geom_angle_publ_flag
O Mo C31 149.14(7) . . ?
O Mo C27 145.48(7) . . ?
C31 Mo C27 37.06(8) . . ?
O Mo C30 151.93(7) . . ?
C31 Mo C30 36.67(9) . . ?
C27 Mo C30 60.43(9) . . ?
O Mo C28 146.44(7) . . ?
C31 Mo C28 59.73(8) . . ?
C27 Mo C28 35.69(8) . . ?
C30 Mo C28 58.06(8) . . ?
O Mo C29 149.93(7) . . ?
C31 Mo C29 59.23(8) . . ?
C27 Mo C29 58.96(9) . . ?
C30 Mo C29 34.37(8) . . ?
C28 Mo C29 34.27(8) . . ?
O Mo Cl3 74.89(4) . . ?
C31 Mo Cl3 127.56(7) . . ?
C27 Mo Cl3 132.35(6) . . ?
C30 Mo Cl3 90.90(6) . . ?
C28 Mo Cl3 97.49(6) . . ?
C29 Mo Cl3 75.78(6) . . ?
O Mo P 74.76(4) . . ?
C31 Mo P 120.36(6) . . ?
C27 Mo P 83.37(6) . . ?
C30 Mo P 130.36(6) . . ?
C28 Mo P 72.61(6) . . ?
C29 Mo P 98.95(6) . . ?
Cl3 Mo P 90.17(2) . . ?
O Mo Cl1 77.08(4) . . ?
C31 Mo Cl1 84.01(6) . . ?
C27 Mo Cl1 120.32(6) . . ?
C30 Mo Cl1 77.52(6) . . ?
C28 Mo Cl1 135.53(6) . . ?
C29 Mo Cl1 106.40(6) . . ?
Cl3 Mo Cl1 84.32(2) . . ?
P Mo Cl1 151.77(2) . . ?
O Mo Cl2 74.38(4) . . ?
C31 Mo Cl2 80.19(7) . . ?
C27 Mo Cl2 77.36(6) . . ?
C30 Mo Cl2 115.40(6) . . ?
C28 Mo Cl2 109.87(6) . . ?
C29 Mo Cl2 135.11(6) . . ?
Cl3 Mo Cl2 149.11(2) . . ?
P Mo Cl2 84.79(2) . . ?
Cl1 Mo Cl2 85.90(2) . . ?
C15 P C21 101.52(10) . . ?
C15 P C1 103.85(10) . . ?
C21 P C1 103.77(11) . . ?
C15 P Mo 122.05(7) . . ?
C21 P Mo 119.58(7) . . ?
C1 P Mo 103.75(7) . . ?
C2 O Mo 127.87(14) . . ?
C2 N C9 123.1(2) . . ?
C2 N C3 119.5(2) . . ?
C9 N C3 117.4(2) . . ?
C2 C1 P 108.65(15) . . ?
O C2 N 121.0(2) . . ?
O C2 C1 119.1(2) . . ?
N C2 C1 119.8(2) . . ?
C8 C3 C4 121.8(2) . . ?
C8 C3 N 119.4(2) . . ?
C4 C3 N 118.8(2) . . ?
C3 C4 C5 119.0(2) . . ?
C6 C5 C4 120.0(2) . . ?
C5 C6 C7 120.4(2) . . ?
C6 C7 C8 120.4(2) . . ?
C3 C8 C7 118.4(2) . . ?
C10 C9 C14 120.4(2) . . ?
C10 C9 N 121.5(2) . . ?
C14 C9 N 118.1(2) . . ?
C11 C10 C9 119.1(2) . . ?
C10 C11 C12 121.1(2) . . ?
C13 C12 C11 119.2(2) . . ?
C12 C13 C14 120.7(2) . . ?
C13 C14 C9 119.4(2) . . ?
C20 C15 C16 119.7(2) . . ?
C20 C15 P 117.2(2) . . ?
C16 C15 P 123.1(2) . . ?
C17 C16 C15 120.3(2) . . ?
C18 C17 C16 119.5(2) . . ?
C17 C18 C19 120.5(2) . . ?
C20 C19 C18 119.9(2) . . ?
C19 C20 C15 120.0(2) . . ?
C22 C21 C26 119.0(2) . . ?
C22 C21 P 120.3(2) . . ?
C26 C21 P 120.7(2) . . ?
C21 C22 C23 120.1(3) . . ?
C24 C23 C22 120.2(3) . . ?
C25 C24 C23 120.0(3) . . ?
C24 C25 C26 120.5(3) . . ?
C25 C26 C21 120.1(3) . . ?
C28 C27 C31 107.0(2) . . ?
C28 C27 Mo 76.12(13) . . ?
C31 C27 Mo 70.22(13) . . ?
C29 C28 C27 109.1(2) . . ?
C29 C28 Mo 74.94(13) . . ?
C27 C28 Mo 68.18(12) . . ?
C30 C29 C28 107.9(2) . . ?
C30 C29 Mo 69.15(12) . . ?
C28 C29 Mo 70.80(12) . . ?
C29 C30 C31 108.4(2) . . ?
C29 C30 Mo 76.48(13) . . ?
C31 C30 Mo 68.04(12) . . ?
C27 C31 C30 107.5(2) . . ?
C27 C31 Mo 72.72(13) . . ?
C30 C31 Mo 75.29(13) . . ?
Cl5 C32 Cl4 111.69(15) . . ?

loop_
_geom_bond_atom_site_label_1
_geom_bond_atom_site_label_2
_geom_bond_distance
_geom_bond_site_symmetry_2
_geom_bond_publ_flag
Mo O 2.1431(15) . ?
Mo C31 2.223(2) . ?
Mo C27 2.256(2) . ?
Mo C30 2.319(2) . ?
Mo C28 2.359(2) . ?
Mo C29 2.413(2) . ?
Mo Cl3 2.4583(6) . ?
Mo P 2.4702(6) . ?
Mo Cl1 2.4923(6) . ?
Mo Cl2 2.5309(6) . ?
P C15 1.825(2) . ?
P C21 1.832(2) . ?
P C1 1.851(2) . ?
Cl4 C32 1.770(3) . ?
Cl5 C32 1.762(3) . ?
O C2 1.255(3) . ?
N C2 1.341(3) . ?
N C9 1.456(3) . ?
N C3 1.457(3) . ?
C1 C2 1.496(3) . ?
C3 C8 1.383(3) . ?
C3 C4 1.388(3) . ?
C4 C5 1.390(3) . ?
C5 C6 1.382(3) . ?
C6 C7 1.386(3) . ?
C7 C8 1.394(3) . ?
C9 C10 1.392(3) . ?
C9 C14 1.392(3) . ?
C10 C11 1.386(3) . ?
C11 C12 1.387(3) . ?
C12 C13 1.383(3) . ?
C13 C14 1.389(3) . ?
C15 C20 1.393(3) . ?
C15 C16 1.396(3) . ?
C16 C17 1.388(3) . ?
C17 C18 1.386(3) . ?
C18 C19 1.392(3) . ?
C19 C20 1.384(3) . ?
C21 C22 1.394(3) . ?
C21 C26 1.399(4) . ?
C22 C23 1.399(4) . ?
C23 C24 1.383(5) . ?
C24 C25 1.377(5) . ?
C25 C26 1.396(4) . ?
C27 C28 1.418(3) . ?
C27 C31 1.424(3) . ?
C28 C29 1.407(3) . ?
C29 C30 1.401(3) . ?
C30 C31 1.432(3) . ?
